data_7246350
loop_
_publ_author_name
'Bogdan, Marta'
'Siera\'nski, Tomasz'
'\'Swi\;atkowski, Marcin'
'Trz\;esowska-Kruszy\'nska, Agata'

_publ_section_title
;
 On structural factors determining the nature of the fluorescent
 properties of OIHMs based on 8-hydroxyquinoline
;
_journal_issue 13
_journal_name_full CrystEngComm
_journal_page_first 1993
_journal_page_last 2002
_journal_paper_doi 10.1039/D3CE00061C
_journal_volume 25
_journal_year 2023
_chemical_formula_moiety 'C9 H8 N O, Br3 Pb'
_chemical_formula_sum 'C9 H8 Br3 N O Pb'
_chemical_formula_weight 593.08
_space_group_crystal_system monoclinic
_space_group_IT_number 14
_space_group_name_Hall '-P 2yn'
_space_group_name_H-M_alt 'P 1 21/n 1'
_atom_sites_solution_hydrogens mixed
_atom_sites_solution_primary dual
_atom_sites_solution_secondary difmap
_audit_creation_method SHELXL-2018/1
_audit_update_record
;
2022-12-05 deposited with the CCDC.	2023-02-24 downloaded from the CCDC.
;
_cell_angle_alpha 90
_cell_angle_beta 97.763(4)
_cell_angle_gamma 90
_cell_formula_units_Z 4
_cell_length_a 4.06310(10)
_cell_length_b 21.2351(7)
_cell_length_c 14.5111(5)
_cell_measurement_reflns_used 12077
_cell_measurement_temperature 100.0(1)
_cell_measurement_theta_max 32.1360
_cell_measurement_theta_min 3.8450
_cell_volume 1240.55(7)
_computing_cell_refinement 'CrysAlisPro 1.171.40.68a (Rigaku OD, 2019)'
_computing_data_collection 'CrysAlisPro 1.171.40.68a (Rigaku OD, 2019)'
_computing_data_reduction 'CrysAlisPro 1.171.40.68a (Rigaku OD, 2019)'
_computing_molecular_graphics
;XP in SHELXTL (Sheldrick, 2008)
 ORTEP-3 W v. 1.062 (Farrugia 2012)
;
_computing_publication_material
;SHELXL-2018/1 (Sheldrick, 2018) and
 PLATON (Spek, 2009)
;
_computing_structure_refinement 'SHELXL-2018/1 (Sheldrick, 2018)'
_computing_structure_solution 'SHELXT (Sheldrick, 2015a)'
_diffrn_ambient_environment N~2~
_diffrn_ambient_temperature 100.0(1)
_diffrn_detector 'CCD plate'
_diffrn_detector_type 'Pilatus 300K'
_diffrn_measured_fraction_theta_full 0.997
_diffrn_measured_fraction_theta_max 0.997
_diffrn_measurement_device 'four-circle diffractometer'
_diffrn_measurement_device_type 'XtaLAB Synergy, Dualflex, Pilatus 300K'
_diffrn_measurement_method '\w scans'
_diffrn_radiation_monochromator mirror
_diffrn_radiation_probe x-ray
_diffrn_radiation_type MoK\a
_diffrn_radiation_wavelength 0.71073
_diffrn_reflns_av_R_equivalents 0.0324
_diffrn_reflns_av_unetI/netI 0.0169
_diffrn_reflns_Laue_measured_fraction_full 0.997
_diffrn_reflns_Laue_measured_fraction_max 0.997
_diffrn_reflns_limit_h_max 4
_diffrn_reflns_limit_h_min -4
_diffrn_reflns_limit_k_max 25
_diffrn_reflns_limit_k_min -24
_diffrn_reflns_limit_l_max 17
_diffrn_reflns_limit_l_min -17
_diffrn_reflns_number 18634
_diffrn_reflns_point_group_measured_fraction_full 0.997
_diffrn_reflns_point_group_measured_fraction_max 0.997
_diffrn_reflns_theta_full 25.025
_diffrn_reflns_theta_max 25.025
_diffrn_reflns_theta_min 3.422
_diffrn_source 'micro-focus sealed X-ray tube'
_diffrn_source_type 'PhotonJet (Mo) X-ray Source'
_exptl_absorpt_coefficient_mu 23.235
_exptl_absorpt_correction_T_max 0.947
_exptl_absorpt_correction_T_min 0.149
_exptl_absorpt_correction_type gaussian
_exptl_absorpt_process_details
;
CrysAlisPro 1.171.40.68a (Rigaku Oxford Diffraction, 2019)
Numerical absorption correction based on gaussian integration over
			a multifaceted crystal model
Empirical absorption correction using spherical harmonics,
 implemented in SCALE3 ABSPACK scaling algorithm.
;
_exptl_crystal_colour colourless
_exptl_crystal_density_diffrn 3.175
_exptl_crystal_description stick
_exptl_crystal_F_000 1056
_exptl_crystal_size_max 0.248
_exptl_crystal_size_mid 0.016
_exptl_crystal_size_min 0.013
_refine_diff_density_max 0.572
_refine_diff_density_min -0.397
_refine_diff_density_rms 0.100
_refine_ls_extinction_method none
_refine_ls_goodness_of_fit_ref 1.038
_refine_ls_hydrogen_treatment constr
_refine_ls_matrix_type full
_refine_ls_number_parameters 137
_refine_ls_number_reflns 2184
_refine_ls_number_restraints 0
_refine_ls_restrained_S_all 1.038
_refine_ls_R_factor_all 0.0135
_refine_ls_R_factor_gt 0.0118
_refine_ls_shift/su_max 0.002
_refine_ls_shift/su_mean 0.000
_refine_ls_structure_factor_coef Fsqd
_refine_ls_weighting_details 'w=1/[\s^2^(Fo^2^)+(0.0125P)^2^+0.8682P] where P=(Fo^2^+2Fc^2^)/3'
_refine_ls_weighting_scheme calc
_refine_ls_wR_factor_gt 0.0273
_refine_ls_wR_factor_ref 0.0277
_reflns_Friedel_coverage 0.000
_reflns_number_gt 2046
_reflns_number_total 2184
_reflns_threshold_expression 'I > 2\s(I)'
_cod_data_source_file d3ce00061c2.cif
_cod_data_source_block mas319
_cod_depositor_comments 'Adding full bibliography for 7246339--7246352.cif.'
_cod_original_sg_symbol_H-M 'P 21/n'
_cod_database_code 7246350
_shelx_shelxl_version_number 2018/1
_shelx_space_group_comment
;
The symmetry employed for this shelxl refinement is uniquely defined
by the following loop, which should always be used as a source of
symmetry information in preference to the above space-group names.
They are only intended as comments.
;

loop_
_space_group_symop_operation_xyz
'x, y, z'
'-x+1/2, y+1/2, -z+1/2'
'-x, -y, -z'
'x-1/2, -y-1/2, z-1/2'

loop_
_atom_site_label
_atom_site_type_symbol
_atom_site_fract_x
_atom_site_fract_y
_atom_site_fract_z
_atom_site_U_iso_or_equiv
_atom_site_adp_type
_atom_site_occupancy
_atom_site_site_symmetry_order
_atom_site_calc_flag
_atom_site_refinement_flags_posn
_atom_site_refinement_flags_adp
_atom_site_refinement_flags_occupancy
_atom_site_disorder_assembly
_atom_site_disorder_group
Pb1 Pb 0.81528(2) 0.42792(2) 0.10938(2) 0.01077(4) Uani 1 1 d . . . . .
Br1 Br 0.30286(6) 0.53523(2) 0.09814(2) 0.00961(6) Uani 1 1 d . . . . .
Br2 Br 0.26890(6) 0.33453(2) 0.03112(2) 0.01124(6) Uani 1 1 d . . . . .
Br3 Br 0.37639(7) 0.40349(2) 0.27578(2) 0.01358(7) Uani 1 1 d . . . . .
O1 O 0.2454(6) 0.31643(10) 0.45227(15) 0.0192(5) Uani 1 1 d . . . . .
H1O H 0.265219 0.338209 0.405012 0.029 Uiso 1 1 calc R U . . .
N1 N 0.3792(6) 0.27733(11) 0.63034(17) 0.0145(5) Uani 1 1 d . . . . .
H1N H 0.449650 0.257793 0.582048 0.017 Uiso 1 1 d R U . . .
C1 C 0.4600(8) 0.25517(14) 0.7153(2) 0.0178(6) Uani 1 1 d . . . . .
H1 H 0.583745 0.217231 0.724863 0.021 Uiso 1 1 calc R U . . .
C2 C 0.3642(8) 0.28728(14) 0.7911(2) 0.0189(7) Uani 1 1 d . . . . .
H2 H 0.420661 0.271193 0.852330 0.023 Uiso 1 1 calc R U . . .
C3 C 0.1878(7) 0.34229(14) 0.7767(2) 0.0150(6) Uani 1 1 d . . . . .
H3 H 0.123601 0.364492 0.828249 0.018 Uiso 1 1 calc R U . . .
C4 C 0.1002(7) 0.36634(13) 0.68534(19) 0.0125(6) Uani 1 1 d . . . . .
C5 C -0.0800(8) 0.42301(14) 0.6656(2) 0.0164(6) Uani 1 1 d . . . . .
H5 H -0.149999 0.447157 0.714519 0.020 Uiso 1 1 calc R U . . .
C6 C -0.1523(7) 0.44258(15) 0.5751(2) 0.0166(6) Uani 1 1 d . . . . .
H6 H -0.273581 0.480483 0.561708 0.020 Uiso 1 1 calc R U . . .
C7 C -0.0497(8) 0.40738(15) 0.5011(2) 0.0178(6) Uani 1 1 d . . . . .
H7 H -0.105932 0.421689 0.438946 0.021 Uiso 1 1 calc R U . . .
C8 C 0.1285(7) 0.35335(14) 0.5178(2) 0.0150(6) Uani 1 1 d . . . . .
C9 C 0.2014(7) 0.33203(13) 0.61075(19) 0.0130(6) Uani 1 1 d . . . . .

loop_
_atom_site_aniso_label
_atom_site_aniso_U_11
_atom_site_aniso_U_22
_atom_site_aniso_U_33
_atom_site_aniso_U_23
_atom_site_aniso_U_13
_atom_site_aniso_U_12
Pb1 0.01007(6) 0.01143(6) 0.01080(6) 0.00079(4) 0.00131(4) 0.00037(4)
Br1 0.00998(13) 0.01080(13) 0.00810(13) 0.00036(9) 0.00138(10) 0.00031(10)
Br2 0.01157(13) 0.01226(13) 0.01013(14) -0.00074(10) 0.00229(10) -0.00003(10)
Br3 0.01308(14) 0.01949(15) 0.00782(13) 0.00210(10) 0.00011(10) -0.00138(11)
O1 0.0296(12) 0.0183(11) 0.0107(10) -0.0012(8) 0.0063(9) -0.0037(9)
N1 0.0174(13) 0.0130(12) 0.0141(12) -0.0029(10) 0.0060(10) 0.0000(10)
C1 0.0191(16) 0.0158(15) 0.0186(16) 0.0012(12) 0.0027(12) 0.0017(12)
C2 0.0241(17) 0.0199(16) 0.0122(15) 0.0021(12) 0.0002(12) 0.0016(13)
C3 0.0167(15) 0.0178(15) 0.0108(14) -0.0024(11) 0.0033(11) -0.0036(12)
C4 0.0126(14) 0.0121(13) 0.0128(14) -0.0029(11) 0.0020(11) -0.0044(11)
C5 0.0165(15) 0.0176(15) 0.0156(15) -0.0028(12) 0.0035(12) -0.0019(12)
C6 0.0145(15) 0.0172(15) 0.0175(15) 0.0029(12) -0.0002(12) -0.0008(12)
C7 0.0198(16) 0.0227(16) 0.0099(15) 0.0041(12) -0.0014(12) -0.0073(13)
C8 0.0159(15) 0.0170(15) 0.0121(14) -0.0029(11) 0.0019(11) -0.0067(12)
C9 0.0119(14) 0.0149(15) 0.0119(14) -0.0027(11) 0.0008(11) -0.0063(11)

loop_
_atom_type_symbol
_atom_type_description
_atom_type_scat_dispersion_real
_atom_type_scat_dispersion_imag
_atom_type_scat_source
C C 0.0033 0.0016 'International Tables Vol C Tables 4.2.6.8 and 6.1.1.4'
H H 0.0000 0.0000 'International Tables Vol C Tables 4.2.6.8 and 6.1.1.4'
N N 0.0061 0.0033 'International Tables Vol C Tables 4.2.6.8 and 6.1.1.4'
O O 0.0106 0.0060 'International Tables Vol C Tables 4.2.6.8 and 6.1.1.4'
Br Br -0.2901 2.4595 'International Tables Vol C Tables 4.2.6.8 and 6.1.1.4'
Pb Pb -3.3944 10.1111 'International Tables Vol C Tables 4.2.6.8 and 6.1.1.4'

loop_
_geom_angle_atom_site_label_1
_geom_angle_atom_site_label_2
_geom_angle_atom_site_label_3
_geom_angle
_geom_angle_site_symmetry_1
_geom_angle_site_symmetry_3
_geom_angle_publ_flag
Br2 Pb1 Br1 92.106(8) 1_655 1_655 ?
Br2 Pb1 Br1 155.013(8) 1_655 . ?
Br1 Pb1 Br1 83.288(7) 1_655 . ?
Br2 Pb1 Br2 83.389(7) 1_655 . ?
Br1 Pb1 Br2 155.045(7) 1_655 . ?
Br1 Pb1 Br2 90.487(8) . . ?
Br2 Pb1 Br1 79.777(8) 1_655 3_665 ?
Br1 Pb1 Br1 76.941(8) 1_655 3_665 ?
Br1 Pb1 Br1 75.254(8) . 3_665 ?
Br2 Pb1 Br1 78.104(8) . 3_665 ?
Br2 Pb1 Br3 76.367(8) 1_655 1_655 ?
Br1 Pb1 Br3 75.738(8) 1_655 1_655 ?
Br1 Pb1 Br3 125.491(8) . 1_655 ?
Br2 Pb1 Br3 126.257(8) . 1_655 ?
Br1 Pb1 Br3 142.701(8) 3_665 1_655 ?
Br2 Pb1 Br3 126.856(8) 1_655 . ?
Br1 Pb1 Br3 126.168(8) 1_655 . ?
Br1 Pb1 Br3 73.781(7) . . ?
Br2 Pb1 Br3 74.270(8) . . ?
Br1 Pb1 Br3 137.831(8) 3_665 . ?
Br3 Pb1 Br3 79.341(7) 1_655 . ?
Pb1 Br1 Pb1 83.288(7) 1_455 . ?
Pb1 Br1 Pb1 103.058(8) 1_455 3_665 ?
Pb1 Br1 Pb1 104.745(8) . 3_665 ?
Pb1 Br2 Pb1 83.388(7) 1_455 . ?
Pb1 Br3 Pb1 79.341(7) 1_455 . ?
C8 O1 H1O 109.5 . . ?
C1 N1 C9 123.4(3) . . ?
C1 N1 H1N 120.1 . . ?
C9 N1 H1N 116.4 . . ?
N1 C1 C2 120.2(3) . . ?
N1 C1 H1 119.9 . . ?
C2 C1 H1 119.9 . . ?
C3 C2 C1 119.5(3) . . ?
C3 C2 H2 120.3 . . ?
C1 C2 H2 120.3 . . ?
C2 C3 C4 120.6(3) . . ?
C2 C3 H3 119.7 . . ?
C4 C3 H3 119.7 . . ?
C9 C4 C5 118.6(3) . . ?
C9 C4 C3 117.9(3) . . ?
C5 C4 C3 123.5(3) . . ?
C6 C5 C4 119.3(3) . . ?
C6 C5 H5 120.4 . . ?
C4 C5 H5 120.4 . . ?
C5 C6 C7 121.3(3) . . ?
C5 C6 H6 119.4 . . ?
C7 C6 H6 119.4 . . ?
C8 C7 C6 120.9(3) . . ?
C8 C7 H7 119.5 . . ?
C6 C7 H7 119.5 . . ?
C7 C8 O1 125.9(3) . . ?
C7 C8 C9 118.5(3) . . ?
O1 C8 C9 115.6(3) . . ?
N1 C9 C4 118.4(3) . . ?
N1 C9 C8 120.2(3) . . ?
C4 C9 C8 121.4(3) . . ?

loop_
_geom_bond_atom_site_label_1
_geom_bond_atom_site_label_2
_geom_bond_distance
_geom_bond_site_symmetry_2
_geom_bond_publ_flag
Pb1 Br2 3.0308(3) 1_655 ?
Pb1 Br1 3.0382(3) 1_655 ?
Pb1 Br1 3.0761(3) . ?
Pb1 Br2 3.0774(3) . ?
Pb1 Br1 3.0856(3) 3_665 ?
Pb1 Br3 3.1321(3) 1_655 ?
Pb1 Br3 3.2315(3) . ?
O1 C8 1.367(4) . ?
O1 H1O 0.8400 . ?
N1 C1 1.319(4) . ?
N1 C9 1.377(4) . ?
N1 H1N 0.8941 . ?
C1 C2 1.394(4) . ?
C1 H1 0.9500 . ?
C2 C3 1.372(4) . ?
C2 H2 0.9500 . ?
C3 C4 1.420(4) . ?
C3 H3 0.9500 . ?
C4 C9 1.411(4) . ?
C4 C5 1.418(4) . ?
C5 C6 1.371(4) . ?
C5 H5 0.9500 . ?
C6 C7 1.416(5) . ?
C6 H6 0.9500 . ?
C7 C8 1.361(4) . ?
C7 H7 0.9500 . ?
C8 C9 1.415(4) . ?

loop_
_geom_torsion_atom_site_label_1
_geom_torsion_atom_site_label_2
_geom_torsion_atom_site_label_3
_geom_torsion_atom_site_label_4
_geom_torsion
_geom_torsion_site_symmetry_1
_geom_torsion_site_symmetry_2
_geom_torsion_site_symmetry_3
_geom_torsion_site_symmetry_4
_geom_torsion_publ_flag
C9 N1 C1 C2 0.2(5) . . . . ?
N1 C1 C2 C3 -0.5(5) . . . . ?
C1 C2 C3 C4 0.5(5) . . . . ?
C2 C3 C4 C9 -0.2(4) . . . . ?
C2 C3 C4 C5 -179.7(3) . . . . ?
C9 C4 C5 C6 0.4(4) . . . . ?
C3 C4 C5 C6 179.8(3) . . . . ?
C4 C5 C6 C7 -0.2(5) . . . . ?
C5 C6 C7 C8 -0.9(5) . . . . ?
C6 C7 C8 O1 -178.7(3) . . . . ?
C6 C7 C8 C9 1.7(4) . . . . ?
C1 N1 C9 C4 0.1(4) . . . . ?
C1 N1 C9 C8 179.0(3) . . . . ?
C5 C4 C9 N1 179.4(3) . . . . ?
C3 C4 C9 N1 -0.1(4) . . . . ?
C5 C4 C9 C8 0.5(4) . . . . ?
C3 C4 C9 C8 -179.0(3) . . . . ?
C7 C8 C9 N1 179.6(3) . . . . ?
O1 C8 C9 N1 0.0(4) . . . . ?
C7 C8 C9 C4 -1.5(4) . . . . ?
O1 C8 C9 C4 178.9(3) . . . . ?
